data_4309135
loop_
_publ_author_name
'Ai-Ju Zhou'
'Shao-Liang Zheng'
'Yue Fang'
'Ming-Liang Tong'

_publ_contact_author
;
      Professor Ming-Liang Tong
      School of Chemistry and Chemical Engineering
      Sun Yat-Sen University
      Guangzhou, 510275
      P. R. China
;
_publ_contact_author_email cestml@zsu.edu.cn
_publ_contact_author_fax 86-20-84112245
_publ_contact_author_phone 86-20-84113986
_publ_section_title
;
Molecular Tectonics: Self-Complementary Supramolecular Se...N Synthons
Directing Assembly of 1D Silver Chains into 3D Porous Molecular
Architectures
;
_journal_name_full 'Inorganic Chemistry'
_journal_page_first 4457
_journal_page_last 4459
_journal_paper_doi 10.1021/ic050472k
_journal_volume 44
_journal_year 2005
_chemical_formula_sum 'C60 H40 Ag4 N24 O12 Se10'
_chemical_formula_weight 2510.24
_chemical_name_systematic
; 
 ? 
;
_space_group_IT_number 14
_symmetry_cell_setting monoclinic
_symmetry_space_group_name_Hall '-P 2yn'
_symmetry_space_group_name_H-M 'P 1 21/n 1'
_atom_sites_solution_hydrogens geom
_atom_sites_solution_primary direct
_atom_sites_solution_secondary difmap
_audit_creation_method SHELXL-97
_cell_angle_alpha 90.00
_cell_angle_beta 107.6870(10)
_cell_angle_gamma 90.00
_cell_formula_units_Z 4
_cell_length_a 14.8802(10)
_cell_length_b 26.9895(19)
_cell_length_c 18.8546(13)
_cell_measurement_temperature 123(2)
_cell_volume 7214.2(9)
_computing_cell_refinement 'SAINT-PLUS for Windows NT, Ver. 6.0, Bruker AXS Inc., 1997.'
_computing_data_collection 'SMART for Windows NT, Bruker AXS Inc., 1998.'
_computing_data_reduction 'SAINT-PLUS for Windows NT, Ver. 6.0, Bruker AXS Inc., 1997.'
_computing_molecular_graphics 'XP-Interactive Molecular Graphics, Ver. 6.10, Bruker AXS Inc., 2000.'
_computing_publication_material 'SHELXTL-Bruker AXS Inc., 1998.'
_computing_structure_refinement 'SHELXL-97 (Sheldrick, 1997)'
_computing_structure_solution 'SHELXS-97 (Sheldrick, 1990)'
_diffrn_ambient_temperature 123(2)
_diffrn_measured_fraction_theta_full 0.934
_diffrn_measured_fraction_theta_max 0.934
_diffrn_measurement_device_type 'Bruker Apex CCD'
_diffrn_measurement_method '\w scan'
_diffrn_radiation_monochromator graphite
_diffrn_radiation_source 'fine-focus sealed tube'
_diffrn_radiation_type MoK\a
_diffrn_radiation_wavelength 0.71073
_diffrn_reflns_av_R_equivalents 0.0471
_diffrn_reflns_av_sigmaI/netI 0.0702
_diffrn_reflns_limit_h_max 19
_diffrn_reflns_limit_h_min -18
_diffrn_reflns_limit_k_max 14
_diffrn_reflns_limit_k_min -34
_diffrn_reflns_limit_l_max 25
_diffrn_reflns_limit_l_min -25
_diffrn_reflns_number 45157
_diffrn_reflns_theta_full 28.29
_diffrn_reflns_theta_max 28.29
_diffrn_reflns_theta_min 1.36
_exptl_absorpt_coefficient_mu 6.194
_exptl_absorpt_correction_T_max 0.328
_exptl_absorpt_correction_T_min 0.170
_exptl_absorpt_correction_type SADABS
_exptl_crystal_colour colorless
_exptl_crystal_density_diffrn 2.311
_exptl_crystal_density_method 'not measured'
_exptl_crystal_description needle
_exptl_crystal_F_000 4768
_exptl_crystal_size_max 0.30
_exptl_crystal_size_mid 0.26
_exptl_crystal_size_min 0.18
_refine_diff_density_max 1.226
_refine_diff_density_min -0.710
_refine_diff_density_rms 0.163
_refine_ls_extinction_method none
_refine_ls_goodness_of_fit_ref 0.956
_refine_ls_hydrogen_treatment mixed
_refine_ls_matrix_type full
_refine_ls_number_parameters 991
_refine_ls_number_reflns 16712
_refine_ls_number_restraints 0
_refine_ls_restrained_S_all 0.956
_refine_ls_R_factor_all 0.0866
_refine_ls_R_factor_gt 0.0435
_refine_ls_shift/su_max 0.001
_refine_ls_shift/su_mean 0.000
_refine_ls_structure_factor_coef Fsqd
_refine_ls_weighting_details 'calc w=1/[\s^2^(Fo^2^)+(0.0215P)^2^+0.0000P] where P=(Fo^2^+2Fc^2^)/3'
_refine_ls_weighting_scheme calc
_refine_ls_wR_factor_gt 0.0798
_refine_ls_wR_factor_ref 0.0945
_reflns_number_gt 10239
_reflns_number_total 16712
_reflns_threshold_expression >2sigma(I)
_cod_data_source_file ic050472ksi20050331_111723_1.cif
_cod_data_source_block complex_2
_cod_database_code 4309135

loop_
_symmetry_equiv_pos_as_xyz
'x, y, z'
'-x+1/2, y+1/2, -z+1/2'
'-x, -y, -z'
'x-1/2, -y-1/2, z-1/2'

loop_
_atom_site_label
_atom_site_type_symbol
_atom_site_fract_x
_atom_site_fract_y
_atom_site_fract_z
_atom_site_U_iso_or_equiv
_atom_site_adp_type
_atom_site_occupancy
_atom_site_symmetry_multiplicity
_atom_site_calc_flag
_atom_site_refinement_flags
_atom_site_disorder_assembly
_atom_site_disorder_group
Ag1 Ag 0.99749(2) 0.423643(16) 0.756060(19) 0.01623(10) Uani 1 1 d . . .
Ag2 Ag 0.75133(2) 0.325956(16) 0.750426(18) 0.01647(10) Uani 1 1 d . . .
Ag3 Ag 0.49715(2) 0.428334(16) 0.749175(18) 0.01836(11) Uani 1 1 d . . .
Ag4 Ag 0.25337(2) 0.319153(16) 0.741864(19) 0.01809(10) Uani 1 1 d . . .
Se1 Se 1.17692(3) 0.47044(2) 0.91240(3) 0.01516(12) Uani 1 1 d . . .
Se2 Se 0.83352(3) 0.48336(2) 0.60189(3) 0.01703(12) Uani 1 1 d . . .
Se3 Se 0.93492(3) 0.27813(2) 0.90625(3) 0.01510(12) Uani 1 1 d . . .
Se4 Se 0.58924(3) 0.26963(2) 0.59458(3) 0.01605(12) Uani 1 1 d . . .
Se5 Se 0.67085(3) 0.47889(2) 0.90270(3) 0.01624(12) Uani 1 1 d . . .
Se6 Se 0.32605(3) 0.47397(2) 0.58920(3) 0.01628(12) Uani 1 1 d . . .
Se7 Se 0.08586(3) 0.27517(2) 0.58119(3) 0.01591(12) Uani 1 1 d . . .
Se8 Se 0.42963(3) 0.26923(2) 0.89363(3) 0.01737(12) Uani 1 1 d . . .
N1 N 1.0623(3) 0.44256(15) 0.8763(2) 0.0155(9) Uani 1 1 d . . .
N2 N 1.1691(3) 0.47227(16) 1.0049(2) 0.0170(10) Uani 1 1 d . . .
N3 N 0.9477(3) 0.45473(15) 0.6387(2) 0.0158(9) Uani 1 1 d . . .
N4 N 0.8357(3) 0.47811(16) 0.5076(2) 0.0173(10) Uani 1 1 d . . .
N5 N 0.8201(3) 0.30595(15) 0.8689(2) 0.0145(9) Uani 1 1 d . . .
N6 N 0.9279(3) 0.27780(15) 0.9992(2) 0.0162(9) Uani 1 1 d . . .
N7 N 0.7030(2) 0.29840(15) 0.6334(2) 0.0137(9) Uani 1 1 d . . .
N8 N 0.5935(3) 0.27514(15) 0.5009(2) 0.0162(10) Uani 1 1 d . . .
N9 N 0.5595(3) 0.44776(15) 0.8672(2) 0.0163(9) Uani 1 1 d . . .
N10 N 0.6671(3) 0.47690(15) 0.9967(2) 0.0149(9) Uani 1 1 d . . .
N11 N 0.4417(3) 0.44864(15) 0.6304(2) 0.0164(10) Uani 1 1 d . . .
N12 N 0.3345(3) 0.47075(16) 0.4965(2) 0.0164(9) Uani 1 1 d . . .
N13 N 0.2017(2) 0.30161(15) 0.6218(2) 0.0144(9) Uani 1 1 d . . .
N14 N 0.0959(3) 0.27799(15) 0.4886(2) 0.0166(9) Uani 1 1 d . . .
N15 N 0.3160(2) 0.29827(15) 0.8592(2) 0.0144(9) Uani 1 1 d . . .
N16 N 0.4277(3) 0.27095(16) 0.9875(2) 0.0172(10) Uani 1 1 d . . .
C1 C 1.0258(3) 0.43693(18) 0.9322(3) 0.0123(11) Uani 1 1 d . . .
C2 C 1.0864(3) 0.45299(18) 1.0040(3) 0.0134(11) Uani 1 1 d . . .
C3 C 1.0560(3) 0.44802(19) 1.0685(3) 0.0178(12) Uani 1 1 d . . .
H3 H 1.0945 0.4580 1.1150 0.021 Uiso 1 1 calc R . .
C4 C 0.9696(3) 0.42846(18) 1.0601(3) 0.0180(12) Uani 1 1 d . . .
H4 H 0.9492 0.4244 1.1018 0.022 Uiso 1 1 calc R . .
C5 C 0.9087(3) 0.41378(19) 0.9884(3) 0.0176(12) Uani 1 1 d . . .
H5 H 0.8490 0.4017 0.9846 0.021 Uiso 1 1 calc R . .
C6 C 0.9355(3) 0.41692(18) 0.9259(3) 0.0175(12) Uani 1 1 d . . .
H6 H 0.8957 0.4063 0.8802 0.021 Uiso 1 1 calc R . .
C7 C 0.9790(3) 0.44393(18) 0.5814(2) 0.0122(11) Uani 1 1 d . . .
C8 C 0.9162(3) 0.45660(18) 0.5091(3) 0.0144(11) Uani 1 1 d . . .
C9 C 0.9412(3) 0.44444(19) 0.4443(3) 0.0194(12) Uani 1 1 d . . .
H9 H 0.9009 0.4520 0.3972 0.023 Uiso 1 1 calc R . .
C10 C 1.0250(4) 0.42158(19) 0.4522(3) 0.0201(12) Uani 1 1 d . . .
H10 H 1.0415 0.4128 0.4101 0.024 Uiso 1 1 calc R . .
C11 C 1.0882(3) 0.41094(18) 0.5243(3) 0.0198(12) Uani 1 1 d . . .
H11 H 1.1460 0.3964 0.5277 0.024 Uiso 1 1 calc R . .
C12 C 1.0676(3) 0.42103(18) 0.5881(3) 0.0153(11) Uani 1 1 d . . .
H12 H 1.1096 0.4133 0.6344 0.018 Uiso 1 1 calc R . .
C13 C 0.7841(3) 0.31265(18) 0.9254(3) 0.0129(11) Uani 1 1 d . . .
C14 C 0.8454(3) 0.29700(18) 0.9978(3) 0.0124(11) Uani 1 1 d . . .
C15 C 0.8154(3) 0.30421(18) 1.0621(3) 0.0172(11) Uani 1 1 d . . .
H15 H 0.8534 0.2947 1.1090 0.021 Uiso 1 1 calc R . .
C16 C 0.7295(3) 0.32532(18) 1.0528(3) 0.0173(12) Uani 1 1 d . . .
H16 H 0.7096 0.3307 1.0943 0.021 Uiso 1 1 calc R . .
C17 C 0.6691(3) 0.33953(18) 0.9812(3) 0.0169(11) Uani 1 1 d . . .
H17 H 0.6102 0.3529 0.9774 0.020 Uiso 1 1 calc R . .
C18 C 0.6947(3) 0.33414(17) 0.9190(3) 0.0149(11) Uani 1 1 d . . .
H18 H 0.6549 0.3442 0.8730 0.018 Uiso 1 1 calc R . .
C19 C 0.7359(3) 0.30937(18) 0.5771(3) 0.0139(11) Uani 1 1 d . . .
C20 C 0.6750(3) 0.29680(18) 0.5036(3) 0.0147(11) Uani 1 1 d . . .
C21 C 0.7020(3) 0.30837(19) 0.4393(3) 0.0195(12) Uani 1 1 d . . .
H21 H 0.6623 0.3011 0.3919 0.023 Uiso 1 1 calc R . .
C22 C 0.7868(3) 0.33018(19) 0.4488(3) 0.0204(12) Uani 1 1 d . . .
H22 H 0.8048 0.3383 0.4071 0.025 Uiso 1 1 calc R . .
C23 C 0.8496(3) 0.34112(18) 0.5215(3) 0.0174(12) Uani 1 1 d . . .
H23 H 0.9083 0.3549 0.5258 0.021 Uiso 1 1 calc R . .
C24 C 0.8256(3) 0.33188(18) 0.5843(3) 0.0156(11) Uani 1 1 d . . .
H24 H 0.8665 0.3400 0.6309 0.019 Uiso 1 1 calc R . .
C25 C 0.5255(3) 0.43913(18) 0.9241(2) 0.0126(11) Uani 1 1 d . . .
C26 C 0.5865(3) 0.45488(18) 0.9965(3) 0.0126(11) Uani 1 1 d . . .
C27 C 0.5598(3) 0.44600(19) 1.0609(3) 0.0191(12) Uani 1 1 d . . .
H27 H 0.5988 0.4555 1.1075 0.023 Uiso 1 1 calc R . .
C28 C 0.4759(3) 0.42326(19) 1.0536(3) 0.0185(12) Uani 1 1 d . . .
H28 H 0.4580 0.4170 1.0959 0.022 Uiso 1 1 calc R . .
C29 C 0.4147(3) 0.40884(18) 0.9824(3) 0.0176(12) Uani 1 1 d . . .
H29 H 0.3567 0.3947 0.9794 0.021 Uiso 1 1 calc R . .
C30 C 0.4387(3) 0.41510(18) 0.9189(3) 0.0178(12) Uani 1 1 d . . .
H30 H 0.3993 0.4040 0.8734 0.021 Uiso 1 1 calc R . .
C31 C 0.4797(3) 0.44050(18) 0.5757(3) 0.0130(11) Uani 1 1 d . . .
C32 C 0.4200(3) 0.45229(18) 0.5019(3) 0.0152(11) Uani 1 1 d . . .
C33 C 0.4521(3) 0.44307(19) 0.4394(3) 0.0187(12) Uani 1 1 d . . .
H33 H 0.4143 0.4507 0.3915 0.022 Uiso 1 1 calc R . .
C34 C 0.5394(4) 0.42291(19) 0.4510(3) 0.0224(13) Uani 1 1 d . . .
H34 H 0.5600 0.4155 0.4103 0.027 Uiso 1 1 calc R . .
C35 C 0.5997(3) 0.41294(18) 0.5245(3) 0.0182(12) Uani 1 1 d . . .
H35 H 0.6599 0.4006 0.5305 0.022 Uiso 1 1 calc R . .
C36 C 0.5718(3) 0.42084(18) 0.5862(3) 0.0173(12) Uani 1 1 d . . .
H36 H 0.6117 0.4136 0.6336 0.021 Uiso 1 1 calc R . .
C37 C 0.2393(3) 0.30980(18) 0.5672(3) 0.0140(11) Uani 1 1 d . . .
C38 C 0.1795(3) 0.29696(18) 0.4930(3) 0.0152(11) Uani 1 1 d . . .
C39 C 0.2122(3) 0.30556(19) 0.4308(3) 0.0192(12) Uani 1 1 d . . .
H39 H 0.1744 0.2978 0.3830 0.023 Uiso 1 1 calc R . .
C40 C 0.2996(3) 0.32528(18) 0.4423(3) 0.0194(12) Uani 1 1 d . . .
H40 H 0.3213 0.3316 0.4018 0.023 Uiso 1 1 calc R . .
C41 C 0.3586(3) 0.33637(18) 0.5164(3) 0.0202(12) Uani 1 1 d . . .
H41 H 0.4190 0.3485 0.5224 0.024 Uiso 1 1 calc R . .
C42 C 0.3312(3) 0.33017(17) 0.5771(3) 0.0161(11) Uani 1 1 d . . .
H42 H 0.3704 0.3388 0.6240 0.019 Uiso 1 1 calc R . .
C43 C 0.2848(3) 0.30712(18) 0.9175(3) 0.0143(11) Uani 1 1 d . . .
C44 C 0.3481(3) 0.29224(18) 0.9888(3) 0.0152(11) Uani 1 1 d . . .
C45 C 0.3232(3) 0.30154(18) 1.0549(3) 0.0175(11) Uani 1 1 d . . .
H45 H 0.3635 0.2922 1.1012 0.021 Uiso 1 1 calc R . .
C46 C 0.2399(4) 0.32428(19) 1.0495(3) 0.0218(12) Uani 1 1 d . . .
H46 H 0.2238 0.3311 1.0924 0.026 Uiso 1 1 calc R . .
C47 C 0.1766(3) 0.33780(18) 0.9786(3) 0.0185(12) Uani 1 1 d . . .
H47 H 0.1191 0.3522 0.9766 0.022 Uiso 1 1 calc R . .
C48 C 0.1977(3) 0.33033(19) 0.9136(3) 0.0189(12) Uani 1 1 d . . .
H48 H 0.1562 0.3402 0.8681 0.023 Uiso 1 1 calc R . .
Se9 Se 0.70257(4) 0.31728(2) 0.24591(3) 0.02689(15) Uani 1 1 d . . .
N17 N 0.7235(3) 0.38255(16) 0.2442(2) 0.0222(10) Uani 1 1 d . . .
N18 N 0.8206(3) 0.30109(17) 0.2508(2) 0.0269(11) Uani 1 1 d . . .
C49 C 0.8129(4) 0.38819(19) 0.2457(3) 0.0185(11) Uani 1 1 d . . .
C50 C 0.8667(4) 0.3432(2) 0.2502(3) 0.0233(12) Uani 1 1 d . . .
C51 C 0.9651(4) 0.3452(2) 0.2558(3) 0.0301(14) Uani 1 1 d . . .
H51 H 1.0012 0.3167 0.2594 0.036 Uiso 1 1 calc R . .
C52 C 1.0030(4) 0.3920(2) 0.2555(3) 0.0305(15) Uani 1 1 d . . .
H52 H 1.0666 0.3945 0.2593 0.037 Uiso 1 1 calc R . .
C53 C 0.9509(4) 0.4357(2) 0.2498(3) 0.0234(13) Uani 1 1 d . . .
H53 H 0.9804 0.4660 0.2489 0.028 Uiso 1 1 calc R . .
C54 C 0.8582(4) 0.4348(2) 0.2455(3) 0.0227(12) Uani 1 1 d . . .
H54 H 0.8246 0.4642 0.2424 0.027 Uiso 1 1 calc R . .
Se10 Se 0.55575(4) 0.43343(2) 0.25399(3) 0.02855(15) Uani 1 1 d . . .
N19 N 0.5350(3) 0.36793(16) 0.2558(2) 0.0232(10) Uani 1 1 d . . .
N20 N 0.4373(3) 0.44990(17) 0.2484(2) 0.0298(11) Uani 1 1 d . . .
C55 C 0.4440(4) 0.3627(2) 0.2529(3) 0.0217(12) Uani 1 1 d . . .
C56 C 0.3906(4) 0.4083(2) 0.2471(3) 0.0221(12) Uani 1 1 d . . .
C57 C 0.2926(4) 0.4052(2) 0.2417(3) 0.0295(14) Uani 1 1 d . . .
H57 H 0.2563 0.4337 0.2379 0.035 Uiso 1 1 calc R . .
C58 C 0.2547(4) 0.3599(2) 0.2423(3) 0.0329(16) Uani 1 1 d . . .
H58 H 0.1910 0.3576 0.2382 0.040 Uiso 1 1 calc R . .
C59 C 0.3085(4) 0.3153(2) 0.2488(3) 0.0233(12) Uani 1 1 d . . .
H59 H 0.2791 0.2851 0.2503 0.028 Uiso 1 1 calc R . .
C60 C 0.4006(3) 0.3156(2) 0.2530(3) 0.0223(12) Uani 1 1 d . . .
H60 H 0.4344 0.2863 0.2558 0.027 Uiso 1 1 calc R . .
N21 N 1.0280(3) 0.30951(17) 0.7440(2) 0.0176(10) Uani 1 1 d . . .
O1 O 1.0669(2) 0.34599(13) 0.72394(19) 0.0241(9) Uani 1 1 d . . .
O2 O 1.0602(2) 0.26728(14) 0.7403(2) 0.0350(10) Uani 1 1 d . . .
O3 O 0.9596(2) 0.31611(14) 0.76722(19) 0.0256(9) Uani 1 1 d . . .
N22 N 0.7830(3) 0.44370(17) 0.7545(2) 0.0183(10) Uani 1 1 d . . .
O4 O 0.8210(2) 0.40657(12) 0.73532(19) 0.0211(8) Uani 1 1 d . . .
O5 O 0.7086(2) 0.43839(17) 0.7698(2) 0.0409(12) Uani 1 1 d . . .
O6 O 0.8232(2) 0.48479(14) 0.7591(2) 0.0291(9) Uani 1 1 d . . .
N23 N 0.5353(3) 0.30898(18) 0.7485(2) 0.0203(10) Uani 1 1 d . . .
O7 O 0.5759(2) 0.34684(13) 0.73260(18) 0.0214(8) Uani 1 1 d . . .
O8 O 0.5734(3) 0.26751(14) 0.7515(2) 0.0366(10) Uani 1 1 d . . .
O9 O 0.4588(2) 0.31496(17) 0.7609(2) 0.0443(13) Uani 1 1 d . . .
N24 N 0.2745(3) 0.43929(18) 0.7512(2) 0.0184(10) Uani 1 1 d . . .
O10 O 0.3143(2) 0.40351(13) 0.72886(19) 0.0254(9) Uani 1 1 d . . .
O11 O 0.2061(2) 0.43117(14) 0.7738(2) 0.0302(10) Uani 1 1 d . . .
O12 O 0.3073(3) 0.48151(14) 0.7507(2) 0.0388(11) Uani 1 1 d . . .

loop_
_atom_site_aniso_label
_atom_site_aniso_U_11
_atom_site_aniso_U_22
_atom_site_aniso_U_33
_atom_site_aniso_U_23
_atom_site_aniso_U_13
_atom_site_aniso_U_12
Ag1 0.0166(2) 0.0190(3) 0.0110(2) -0.00053(16) 0.00101(17) 0.00123(16)
Ag2 0.0167(2) 0.0207(3) 0.0100(2) -0.00002(15) 0.00097(17) -0.00125(16)
Ag3 0.0175(2) 0.0255(3) 0.0097(2) -0.00084(16) 0.00060(17) 0.00174(16)
Ag4 0.0187(2) 0.0224(3) 0.01051(19) 0.00057(16) 0.00052(17) -0.00277(16)
Se1 0.0136(3) 0.0185(3) 0.0123(2) -0.0007(2) 0.0024(2) -0.0020(2)
Se2 0.0142(3) 0.0225(3) 0.0134(3) 0.0032(2) 0.0027(2) 0.0026(2)
Se3 0.0135(2) 0.0200(3) 0.0111(2) 0.0014(2) 0.00256(19) 0.0028(2)
Se4 0.0138(2) 0.0214(3) 0.0120(2) -0.0027(2) 0.0024(2) -0.0032(2)
Se5 0.0144(3) 0.0216(3) 0.0118(2) -0.0016(2) 0.0026(2) -0.0039(2)
Se6 0.0130(3) 0.0228(3) 0.0121(2) 0.0022(2) 0.0023(2) 0.0017(2)
Se7 0.0127(2) 0.0207(3) 0.0127(2) -0.0024(2) 0.0015(2) -0.0019(2)
Se8 0.0156(3) 0.0222(3) 0.0129(3) 0.0010(2) 0.0023(2) 0.0039(2)
N1 0.013(2) 0.016(2) 0.015(2) 0.0022(19) 0.0002(17) 0.0010(18)
N2 0.012(2) 0.025(3) 0.011(2) -0.0003(19) -0.0001(17) 0.0003(19)
N3 0.012(2) 0.019(3) 0.014(2) 0.0061(19) -0.0010(17) 0.0007(18)
N4 0.019(2) 0.020(3) 0.011(2) 0.0052(19) 0.0012(18) -0.0010(19)
N5 0.017(2) 0.014(2) 0.011(2) 0.0004(18) 0.0039(17) 0.0019(18)
N6 0.017(2) 0.018(3) 0.012(2) -0.0017(19) 0.0024(17) 0.0005(18)
N7 0.013(2) 0.013(2) 0.014(2) 0.0007(18) 0.0027(17) 0.0004(17)
N8 0.015(2) 0.022(3) 0.011(2) -0.0015(19) 0.0045(17) -0.0058(19)
N9 0.020(2) 0.017(3) 0.010(2) -0.0012(18) 0.0018(18) -0.0022(18)
N10 0.014(2) 0.021(3) 0.009(2) -0.0017(18) 0.0022(17) -0.0015(18)
N11 0.014(2) 0.018(3) 0.014(2) 0.0029(19) 0.0013(18) -0.0006(18)
N12 0.017(2) 0.020(3) 0.010(2) -0.0012(19) 0.0012(17) -0.0005(19)
N13 0.014(2) 0.014(2) 0.014(2) -0.0027(18) 0.0015(17) 0.0012(17)
N14 0.014(2) 0.020(3) 0.014(2) -0.0019(19) 0.0005(17) -0.0008(18)
N15 0.014(2) 0.017(2) 0.009(2) 0.0002(18) -0.0018(16) 0.0059(18)
N16 0.017(2) 0.025(3) 0.009(2) 0.0014(19) 0.0017(17) 0.0034(19)
C1 0.012(2) 0.008(3) 0.014(3) -0.001(2) -0.001(2) 0.001(2)
C2 0.015(3) 0.009(3) 0.015(3) 0.001(2) 0.002(2) -0.003(2)
C3 0.023(3) 0.018(3) 0.011(3) -0.002(2) 0.003(2) 0.001(2)
C4 0.024(3) 0.015(3) 0.018(3) 0.002(2) 0.011(2) 0.003(2)
C5 0.012(3) 0.016(3) 0.025(3) 0.001(2) 0.008(2) -0.003(2)
C6 0.012(3) 0.016(3) 0.023(3) 0.001(2) 0.004(2) 0.001(2)
C7 0.010(2) 0.018(3) 0.006(2) 0.002(2) -0.0008(19) -0.005(2)
C8 0.013(3) 0.012(3) 0.014(3) 0.006(2) -0.004(2) 0.002(2)
C9 0.021(3) 0.023(3) 0.013(3) 0.000(2) 0.003(2) -0.005(2)
C10 0.030(3) 0.015(3) 0.019(3) -0.003(2) 0.013(2) -0.007(2)
C11 0.021(3) 0.008(3) 0.031(3) 0.004(2) 0.009(2) 0.002(2)
C12 0.015(3) 0.013(3) 0.014(3) 0.007(2) -0.001(2) 0.000(2)
C13 0.013(2) 0.008(3) 0.017(3) -0.001(2) 0.004(2) -0.004(2)
C14 0.012(2) 0.009(3) 0.013(2) -0.003(2) -0.001(2) -0.003(2)
C15 0.024(3) 0.014(3) 0.012(3) 0.001(2) 0.003(2) 0.001(2)
C16 0.029(3) 0.015(3) 0.012(3) -0.003(2) 0.011(2) 0.000(2)
C17 0.018(3) 0.014(3) 0.019(3) 0.001(2) 0.007(2) 0.003(2)
C18 0.013(3) 0.006(3) 0.023(3) 0.001(2) 0.001(2) -0.002(2)
C19 0.015(3) 0.010(3) 0.016(3) 0.002(2) 0.005(2) 0.006(2)
C20 0.018(3) 0.010(3) 0.015(3) -0.002(2) 0.003(2) 0.001(2)
C21 0.025(3) 0.023(3) 0.008(2) -0.001(2) 0.001(2) 0.001(2)
C22 0.026(3) 0.018(3) 0.020(3) 0.003(2) 0.010(2) -0.007(2)
C23 0.017(3) 0.013(3) 0.023(3) 0.002(2) 0.007(2) 0.000(2)
C24 0.010(2) 0.010(3) 0.022(3) 0.000(2) -0.002(2) 0.002(2)
C25 0.012(2) 0.012(3) 0.009(2) 0.000(2) -0.003(2) 0.004(2)
C26 0.011(2) 0.007(3) 0.019(3) 0.000(2) 0.004(2) -0.002(2)
C27 0.021(3) 0.028(3) 0.008(2) 0.000(2) 0.003(2) 0.002(2)
C28 0.022(3) 0.021(3) 0.014(3) 0.000(2) 0.006(2) -0.001(2)
C29 0.018(3) 0.012(3) 0.024(3) 0.005(2) 0.007(2) -0.001(2)
C30 0.019(3) 0.015(3) 0.015(3) 0.000(2) -0.002(2) -0.007(2)
C31 0.013(2) 0.012(3) 0.012(2) 0.003(2) 0.001(2) -0.005(2)
C32 0.020(3) 0.011(3) 0.011(3) -0.002(2) 0.001(2) -0.003(2)
C33 0.026(3) 0.020(3) 0.010(3) 0.000(2) 0.005(2) -0.001(2)
C34 0.030(3) 0.020(3) 0.019(3) 0.001(2) 0.010(2) -0.001(2)
C35 0.015(3) 0.013(3) 0.027(3) 0.003(2) 0.009(2) 0.004(2)
C36 0.011(3) 0.016(3) 0.020(3) 0.006(2) -0.002(2) -0.004(2)
C37 0.017(3) 0.011(3) 0.013(3) 0.002(2) 0.004(2) 0.007(2)
C38 0.020(3) 0.012(3) 0.014(3) 0.001(2) 0.004(2) 0.004(2)
C39 0.017(3) 0.020(3) 0.017(3) -0.002(2) 0.000(2) 0.002(2)
C40 0.022(3) 0.020(3) 0.020(3) 0.000(2) 0.012(2) 0.005(2)
C41 0.015(3) 0.012(3) 0.031(3) 0.000(2) 0.002(2) -0.004(2)
C42 0.016(3) 0.009(3) 0.022(3) -0.006(2) 0.004(2) -0.003(2)
C43 0.018(3) 0.007(3) 0.018(3) 0.002(2) 0.006(2) -0.004(2)
C44 0.020(3) 0.010(3) 0.013(3) 0.003(2) 0.001(2) 0.000(2)
C45 0.019(3) 0.019(3) 0.014(3) 0.004(2) 0.004(2) 0.000(2)
C46 0.029(3) 0.018(3) 0.021(3) -0.005(2) 0.012(2) 0.002(2)
C47 0.019(3) 0.011(3) 0.028(3) 0.003(2) 0.011(2) 0.001(2)
C48 0.019(3) 0.016(3) 0.017(3) 0.000(2) 0.000(2) 0.001(2)
Se9 0.0403(4) 0.0240(4) 0.0172(3) -0.0008(2) 0.0099(2) -0.0100(3)
N17 0.029(3) 0.018(3) 0.019(2) 0.0002(19) 0.0063(19) -0.003(2)
N18 0.037(3) 0.028(3) 0.011(2) 0.000(2) 0.000(2) 0.002(2)
C49 0.026(3) 0.017(3) 0.011(2) 0.000(2) 0.002(2) -0.001(2)
C50 0.038(3) 0.022(3) 0.010(3) 0.000(2) 0.008(2) -0.001(3)
C51 0.029(3) 0.037(4) 0.021(3) -0.005(3) 0.003(2) 0.008(3)
C52 0.022(3) 0.046(5) 0.023(3) -0.006(3) 0.006(3) 0.005(3)
C53 0.024(3) 0.029(4) 0.018(3) 0.002(2) 0.006(2) -0.001(3)
C54 0.033(3) 0.017(3) 0.018(3) 0.001(2) 0.007(2) 0.002(2)
Se10 0.0449(4) 0.0234(4) 0.0177(3) -0.0012(2) 0.0100(3) -0.0096(3)
N19 0.034(3) 0.020(3) 0.015(2) 0.001(2) 0.0072(19) -0.004(2)
N20 0.046(3) 0.025(3) 0.018(2) -0.003(2) 0.008(2) 0.001(2)
C55 0.028(3) 0.023(3) 0.013(3) -0.004(2) 0.003(2) -0.001(3)
C56 0.032(3) 0.018(3) 0.013(3) 0.000(2) 0.002(2) 0.007(3)
C57 0.032(3) 0.042(4) 0.014(3) 0.003(3) 0.006(2) 0.015(3)
C58 0.026(3) 0.043(5) 0.029(3) 0.001(3) 0.008(3) 0.012(3)
C59 0.030(3) 0.024(3) 0.015(3) -0.003(2) 0.006(2) -0.002(3)
C60 0.025(3) 0.019(3) 0.024(3) 0.001(2) 0.009(2) -0.001(2)
N21 0.017(2) 0.016(3) 0.016(2) -0.0009(19) -0.0005(18) -0.001(2)
O1 0.030(2) 0.015(2) 0.033(2) 0.0041(17) 0.0187(17) -0.0005(17)
O2 0.039(2) 0.010(2) 0.063(3) 0.003(2) 0.026(2) 0.0065(18)
O3 0.019(2) 0.035(3) 0.027(2) 0.0111(19) 0.0134(17) 0.0095(17)
N22 0.015(2) 0.025(3) 0.012(2) -0.001(2) 0.0000(18) 0.006(2)
O4 0.0209(19) 0.012(2) 0.032(2) -0.0022(17) 0.0111(16) -0.0005(16)
O5 0.021(2) 0.071(3) 0.034(2) -0.020(2) 0.0134(19) -0.004(2)
O6 0.037(2) 0.015(2) 0.033(2) -0.0047(18) 0.0065(18) 0.0034(18)
N23 0.021(2) 0.030(3) 0.010(2) 0.000(2) 0.0035(18) -0.003(2)
O7 0.0215(19) 0.016(2) 0.028(2) 0.0034(17) 0.0101(16) -0.0006(16)
O8 0.054(3) 0.017(2) 0.040(2) 0.0013(19) 0.016(2) 0.002(2)
O9 0.017(2) 0.083(4) 0.036(3) 0.023(2) 0.0112(19) 0.004(2)
N24 0.017(2) 0.023(3) 0.013(2) 0.0002(19) 0.0010(18) 0.002(2)
O10 0.030(2) 0.019(2) 0.033(2) -0.0012(18) 0.0175(18) 0.0001(17)
O11 0.021(2) 0.042(3) 0.032(2) -0.010(2) 0.0137(18) -0.0073(18)
O12 0.037(2) 0.014(2) 0.068(3) -0.003(2) 0.020(2) -0.0046(19)

loop_
_atom_type_symbol
_atom_type_description
_atom_type_scat_dispersion_real
_atom_type_scat_dispersion_imag
_atom_type_scat_source
C C 0.0033 0.0016 'International Tables Vol C Tables 4.2.6.8 and 6.1.1.4'
H H 0.0000 0.0000 'International Tables Vol C Tables 4.2.6.8 and 6.1.1.4'
N N 0.0061 0.0033 'International Tables Vol C Tables 4.2.6.8 and 6.1.1.4'
O O 0.0106 0.0060 'International Tables Vol C Tables 4.2.6.8 and 6.1.1.4'
Se Se -0.0929 2.2259 'International Tables Vol C Tables 4.2.6.8 and 6.1.1.4'
Ag Ag -0.8971 1.1015 'International Tables Vol C Tables 4.2.6.8 and 6.1.1.4'

loop_
_geom_angle_atom_site_label_1
_geom_angle_atom_site_label_2
_geom_angle_atom_site_label_3
_geom_angle
_geom_angle_site_symmetry_1
_geom_angle_site_symmetry_3
_geom_angle_publ_flag
N1 Ag1 N3 144.71(15) . . ?
N1 Ag1 O1 110.83(13) . . ?
N3 Ag1 O1 96.36(13) . . ?
N1 Ag1 O4 107.48(12) . . ?
N3 Ag1 O4 84.39(12) . . ?
O1 Ag1 O4 106.95(11) . . ?
N5 Ag2 N7 145.58(15) . . ?
N5 Ag2 O4 104.43(13) . . ?
N7 Ag2 O4 101.58(13) . . ?
N5 Ag2 O7 108.76(12) . . ?
N7 Ag2 O7 86.25(12) . . ?
O4 Ag2 O7 103.65(11) . . ?
N9 Ag3 N11 151.68(17) . . ?
N9 Ag3 O7 105.11(13) . . ?
N11 Ag3 O7 97.68(13) . . ?
N9 Ag3 O10 107.37(12) . . ?
N11 Ag3 O10 82.44(12) . . ?
O7 Ag3 O10 104.33(11) . . ?
N15 Ag4 N13 152.34(16) . . ?
N15 Ag4 O10 106.14(13) . . ?
N13 Ag4 O10 96.84(13) . . ?
N2 Se1 N1 92.60(17) . . ?
N2 Se1 N10 71.18(14) . 3_767 ?
N1 Se1 N10 162.43(14) . 3_767 ?
N4 Se2 N3 92.82(17) . . ?
N4 Se2 N12 70.81(14) . 3_666 ?
N3 Se2 N12 163.36(14) . 3_666 ?
N6 Se3 N5 93.13(17) . . ?
N6 Se3 N8 70.75(14) . 4_666 ?
N5 Se3 N8 162.40(14) . 4_666 ?
N8 Se4 N7 93.14(17) . . ?
N8 Se4 N6 71.85(14) . 4_565 ?
N7 Se4 N6 164.39(14) . 4_565 ?
N10 Se5 N9 92.99(17) . . ?
N10 Se5 N2 71.11(14) . 3_767 ?
N9 Se5 N2 163.94(14) . 3_767 ?
N12 Se6 N11 93.52(17) . . ?
N12 Se6 N4 72.16(15) . 3_666 ?
N11 Se6 N4 164.18(14) . 3_666 ?
N14 Se7 N13 92.59(17) . . ?
N14 Se7 N16 72.86(14) . 4_565 ?
N13 Se7 N16 164.49(14) . 4_565 ?
N16 Se8 N15 92.87(17) . . ?
N16 Se8 N14 70.28(14) . 4_666 ?
N15 Se8 N14 162.94(14) . 4_666 ?
C1 N1 Se1 108.4(3) . . ?
C1 N1 Ag1 128.4(3) . . ?
Se1 N1 Ag1 123.11(19) . . ?
C2 N2 Se1 108.2(3) . . ?
C7 N3 Se2 107.6(3) . . ?
C7 N3 Ag1 128.2(3) . . ?
Se2 N3 Ag1 121.64(19) . . ?
C8 N4 Se2 107.6(3) . . ?
C13 N5 Se3 107.8(3) . . ?
C13 N5 Ag2 126.2(3) . . ?
Se3 N5 Ag2 125.93(18) . . ?
C14 N6 Se3 107.9(3) . . ?
C19 N7 Se4 107.4(3) . . ?
C19 N7 Ag2 129.0(3) . . ?
Se4 N7 Ag2 121.75(18) . . ?
C20 N8 Se4 107.6(3) . . ?
C25 N9 Se5 108.3(3) . . ?
C25 N9 Ag3 128.6(3) . . ?
Se5 N9 Ag3 123.14(19) . . ?
C26 N10 Se5 107.9(3) . . ?
C31 N11 Se6 107.7(3) . . ?
C31 N11 Ag3 128.8(3) . . ?
Se6 N11 Ag3 123.20(19) . . ?
C32 N12 Se6 106.9(3) . . ?
C37 N13 Se7 108.0(3) . . ?
C37 N13 Ag4 131.2(3) . . ?
Se7 N13 Ag4 120.65(18) . . ?
C38 N14 Se7 108.0(3) . . ?
C43 N15 Se8 107.8(3) . . ?
C43 N15 Ag4 129.4(3) . . ?
Se8 N15 Ag4 122.69(19) . . ?
C44 N16 Se8 108.3(3) . . ?
N1 C1 C6 125.5(4) . . ?
N1 C1 C2 114.7(4) . . ?
C6 C1 C2 119.8(4) . . ?
N2 C2 C3 123.9(4) . . ?
N2 C2 C1 116.1(4) . . ?
C3 C2 C1 120.0(4) . . ?
C4 C3 C2 118.2(4) . . ?
C4 C3 H3 120.9 . . ?
C2 C3 H3 120.9 . . ?
C3 C4 C5 121.4(4) . . ?
C3 C4 H4 119.3 . . ?
C5 C4 H4 119.3 . . ?
C6 C5 C4 122.3(5) . . ?
C6 C5 H5 118.9 . . ?
C4 C5 H5 118.9 . . ?
C5 C6 C1 118.1(5) . . ?
C5 C6 H6 120.9 . . ?
C1 C6 H6 120.9 . . ?
N3 C7 C12 124.3(4) . . ?
N3 C7 C8 115.4(4) . . ?
C12 C7 C8 120.2(4) . . ?
N4 C8 C9 123.7(4) . . ?
N4 C8 C7 116.6(4) . . ?
C9 C8 C7 119.7(4) . . ?
C10 C9 C8 118.8(5) . . ?
C10 C9 H9 120.6 . . ?
C8 C9 H9 120.6 . . ?
C9 C10 C11 120.8(5) . . ?
C9 C10 H10 119.6 . . ?
C11 C10 H10 119.6 . . ?
C12 C11 C10 122.9(5) . . ?
C12 C11 H11 118.5 . . ?
C10 C11 H11 118.5 . . ?
C11 C12 C7 117.4(4) . . ?
C11 C12 H12 121.3 . . ?
C7 C12 H12 121.3 . . ?
N5 C13 C18 125.2(4) . . ?
N5 C13 C14 114.7(4) . . ?
C18 C13 C14 120.1(4) . . ?
N6 C14 C15 124.3(4) . . ?
N6 C14 C13 116.4(4) . . ?
C15 C14 C13 119.2(4) . . ?
C16 C15 C14 118.1(4) . . ?
C16 C15 H15 120.9 . . ?
C14 C15 H15 120.9 . . ?
C15 C16 C17 122.1(4) . . ?
C15 C16 H16 118.9 . . ?
C17 C16 H16 118.9 . . ?
C18 C17 C16 122.0(5) . . ?
C18 C17 H17 119.0 . . ?
C16 C17 H17 119.0 . . ?
C17 C18 C13 118.4(5) . . ?
C17 C18 H18 120.8 . . ?
C13 C18 H18 120.8 . . ?
N7 C19 C24 125.2(4) . . ?
N7 C19 C20 115.9(4) . . ?
C24 C19 C20 118.9(4) . . ?
N8 C20 C21 123.5(4) . . ?
N8 C20 C19 115.9(4) . . ?
C21 C20 C19 120.5(4) . . ?
C22 C21 C20 118.4(4) . . ?
C22 C21 H21 120.8 . . ?
C20 C21 H21 120.8 . . ?
C21 C22 C23 121.7(4) . . ?
C21 C22 H22 119.2 . . ?
C23 C22 H22 119.2 . . ?
C24 C23 C22 121.8(5) . . ?
C24 C23 H23 119.1 . . ?
C22 C23 H23 119.1 . . ?
C23 C24 C19 118.6(5) . . ?
C23 C24 H24 120.7 . . ?
C19 C24 H24 120.7 . . ?
N9 C25 C30 125.6(4) . . ?
N9 C25 C26 114.9(4) . . ?
C30 C25 C26 119.5(4) . . ?
N10 C26 C27 124.1(4) . . ?
N10 C26 C25 115.9(4) . . ?
C27 C26 C25 120.0(4) . . ?
C28 C27 C26 118.7(4) . . ?
C28 C27 H27 120.6 . . ?
C26 C27 H27 120.6 . . ?
C27 C28 C29 121.4(4) . . ?
C27 C28 H28 119.3 . . ?
C29 C28 H28 119.3 . . ?
C30 C29 C28 122.1(5) . . ?
C30 C29 H29 118.9 . . ?
C28 C29 H29 118.9 . . ?
C29 C30 C25 118.2(5) . . ?
C29 C30 H30 120.9 . . ?
C25 C30 H30 120.9 . . ?
N11 C31 C36 124.7(4) . . ?
N11 C31 C32 115.3(4) . . ?
C36 C31 C32 120.0(4) . . ?
N12 C32 C33 123.6(4) . . ?
N12 C32 C31 116.5(4) . . ?
C33 C32 C31 119.8(4) . . ?
C34 C33 C32 118.8(5) . . ?
C34 C33 H33 120.6 . . ?
C32 C33 H33 120.6 . . ?
C33 C34 C35 121.1(5) . . ?
C33 C34 H34 119.4 . . ?
C35 C34 H34 119.4 . . ?
C36 C35 C34 122.2(5) . . ?
C36 C35 H35 118.9 . . ?
C34 C35 H35 118.9 . . ?
C35 C36 C31 117.9(5) . . ?
C35 C36 H36 121.0 . . ?
C31 C36 H36 121.0 . . ?
N13 C37 C42 124.9(4) . . ?
N13 C37 C38 115.2(4) . . ?
C42 C37 C38 119.8(4) . . ?
N14 C38 C39 124.3(4) . . ?
N14 C38 C37 116.2(4) . . ?
C39 C38 C37 119.5(4) . . ?
C40 C39 C38 119.0(5) . . ?
C40 C39 H39 120.5 . . ?
C38 C39 H39 120.5 . . ?
C39 C40 C41 120.5(5) . . ?
C39 C40 H40 119.7 . . ?
C41 C40 H40 119.7 . . ?
C42 C41 C40 123.4(5) . . ?
C42 C41 H41 118.3 . . ?
C40 C41 H41 118.3 . . ?
C41 C42 C37 117.7(5) . . ?
C41 C42 H42 121.2 . . ?
C37 C42 H42 121.2 . . ?
N15 C43 C48 125.1(4) . . ?
N15 C43 C44 115.0(4) . . ?
C48 C43 C44 119.8(4) . . ?
N16 C44 C45 124.3(4) . . ?
N16 C44 C43 116.0(4) . . ?
C45 C44 C43 119.7(4) . . ?
C46 C45 C44 119.1(5) . . ?
C46 C45 H45 120.4 . . ?
C44 C45 H45 120.4 . . ?
C45 C46 C47 120.9(5) . . ?
C45 C46 H46 119.6 . . ?
C47 C46 H46 119.6 . . ?
C48 C47 C46 122.3(5) . . ?
C48 C47 H47 118.9 . . ?
C46 C47 H47 118.9 . . ?
C47 C48 C43 118.2(5) . . ?
C47 C48 H48 120.9 . . ?
C43 C48 H48 120.9 . . ?
N18 Se9 N17 93.9(2) . . ?
N18 Se9 N19 164.65(17) . . ?
N17 Se9 N19 72.23(16) . . ?
C49 N17 Se9 106.9(3) . . ?
C49 N17 Se10 144.9(3) . . ?
Se9 N17 Se10 107.86(18) . . ?
C50 N18 Se9 107.0(4) . . ?
N17 C49 C54 124.8(5) . . ?
N17 C49 C50 116.0(5) . . ?
C54 C49 C50 119.1(5) . . ?
N18 C50 C51 123.3(5) . . ?
N18 C50 C49 116.1(5) . . ?
C51 C50 C49 120.5(5) . . ?
C52 C51 C50 116.3(5) . . ?
C52 C51 H51 121.9 . . ?
C50 C51 H51 121.9 . . ?
C51 C52 C53 123.6(5) . . ?
C51 C52 H52 118.2 . . ?
C53 C52 H52 118.2 . . ?
C54 C53 C52 121.2(5) . . ?
C54 C53 H53 119.4 . . ?
C52 C53 H53 119.4 . . ?
C53 C54 C49 119.2(5) . . ?
C53 C54 H54 120.4 . . ?
C49 C54 H54 120.4 . . ?
N20 Se10 N19 94.2(2) . . ?
N20 Se10 N17 164.60(17) . . ?
N19 Se10 N17 72.05(16) . . ?
C55 N19 Se10 106.2(3) . . ?
C55 N19 Se9 145.3(3) . . ?
Se10 N19 Se9 107.86(18) . . ?
C56 N20 Se10 107.1(4) . . ?
N19 C55 C60 123.0(5) . . ?
N19 C55 C56 115.8(5) . . ?
C60 C55 C56 121.2(5) . . ?
N20 C56 C57 124.7(5) . . ?
N20 C56 C55 116.6(5) . . ?
C57 C56 C55 118.7(5) . . ?
C58 C57 C56 118.1(5) . . ?
C58 C57 H57 121.0 . . ?
C56 C57 H57 121.0 . . ?
C57 C58 C59 122.6(5) . . ?
C57 C58 H58 118.7 . . ?
C59 C58 H58 118.7 . . ?
C60 C59 C58 122.1(5) . . ?
C60 C59 H59 118.9 . . ?
C58 C59 H59 118.9 . . ?
C59 C60 C55 117.3(5) . . ?
C59 C60 H60 121.4 . . ?
C55 C60 H60 121.4 . . ?
O3 N21 O2 121.6(4) . . ?
O3 N21 O1 119.9(4) . . ?
O2 N21 O1 118.6(4) . . ?
N21 O1 Ag1 108.8(3) . . ?
O5 N22 O6 122.0(4) . . ?
O5 N22 O4 119.3(5) . . ?
O6 N22 O4 118.7(4) . . ?
N22 O4 Ag2 115.4(3) . . ?
N22 O4 Ag1 109.9(3) . . ?
Ag2 O4 Ag1 125.87(13) . . ?
O9 N23 O8 122.6(5) . . ?
O9 N23 O7 118.0(5) . . ?
O8 N23 O7 119.4(4) . . ?
N23 O7 Ag3 113.3(3) . . ?
N23 O7 Ag2 109.1(3) . . ?
Ag3 O7 Ag2 130.74(14) . . ?
O11 N24 O12 122.2(5) . . ?
O11 N24 O10 119.7(4) . . ?
O12 N24 O10 118.2(4) . . ?
N24 O10 Ag4 116.2(3) . . ?
N24 O10 Ag3 108.3(3) . . ?
Ag4 O10 Ag3 126.25(14) . . ?

loop_
_geom_bond_atom_site_label_1
_geom_bond_atom_site_label_2
_geom_bond_distance
_geom_bond_site_symmetry_2
_geom_bond_publ_flag
Ag1 N1 2.237(4) . ?
Ag1 N3 2.270(4) . ?
Ag1 O1 2.492(3) . ?
Ag1 O4 2.576(3) . ?
Ag2 N5 2.222(4) . ?
Ag2 N7 2.230(4) . ?
Ag2 O4 2.464(3) . ?
Ag2 O7 2.591(3) . ?
Ag3 N9 2.199(4) . ?
Ag3 N11 2.208(4) . ?
Ag3 O7 2.556(3) . ?
Ag3 O10 2.714(3) . ?
Ag4 N15 2.197(4) . ?
Ag4 N13 2.209(4) . ?
Ag4 O10 2.490(4) . ?
Se1 N2 1.783(4) . ?
Se1 N1 1.798(4) . ?
Se1 N10 2.815(4) 3_767 ?
Se2 N4 1.794(4) . ?
Se2 N3 1.802(4) . ?
Se2 N12 2.900(4) 3_666 ?
Se3 N6 1.787(4) . ?
Se3 N5 1.802(4) . ?
Se3 N8 2.874(4) 4_666 ?
Se4 N8 1.793(4) . ?
Se4 N7 1.803(4) . ?
Se4 N6 2.831(4) 4_565 ?
Se5 N10 1.791(4) . ?
Se5 N9 1.795(4) . ?
Se5 N2 2.815(4) 3_767 ?
Se6 N12 1.791(4) . ?
Se6 N11 1.794(4) . ?
Se6 N4 2.851(4) 3_666 ?
Se7 N14 1.798(4) . ?
Se7 N13 1.806(4) . ?
Se7 N16 2.771(4) 4_565 ?
Se8 N16 1.780(4) . ?
Se8 N15 1.797(4) . ?
Se8 N14 2.874(4) 4_666 ?
N1 C1 1.332(6) . ?
N2 C2 1.331(5) . ?
N3 C7 1.333(6) . ?
N4 C8 1.324(6) . ?
N5 C13 1.342(6) . ?
N6 C14 1.326(5) . ?
N7 C19 1.331(6) . ?
N8 C20 1.333(5) . ?
N9 C25 1.338(6) . ?
N10 C26 1.337(5) . ?
N11 C31 1.336(6) . ?
N12 C32 1.341(6) . ?
N13 C37 1.332(6) . ?
N14 C38 1.324(6) . ?
N15 C43 1.337(6) . ?
N16 C44 1.323(5) . ?
C1 C6 1.420(6) . ?
C1 C2 1.447(6) . ?
C2 C3 1.427(6) . ?
C3 C4 1.354(6) . ?
C3 H3 0.9300 . ?
C4 C5 1.436(7) . ?
C4 H4 0.9300 . ?
C5 C6 1.356(6) . ?
C5 H5 0.9300 . ?
C6 H6 0.9300 . ?
C7 C12 1.426(6) . ?
C7 C8 1.440(6) . ?
C8 C9 1.420(6) . ?
C9 C10 1.359(6) . ?
C9 H9 0.9300 . ?
C10 C11 1.428(7) . ?
C10 H10 0.9300 . ?
C11 C12 1.356(6) . ?
C11 H11 0.9300 . ?
C12 H12 0.9300 . ?
C13 C18 1.422(6) . ?
C13 C14 1.456(6) . ?
C14 C15 1.426(6) . ?
C15 C16 1.360(6) . ?
C15 H15 0.9300 . ?
C16 C17 1.428(6) . ?
C16 H16 0.9300 . ?
C17 C18 1.347(6) . ?
C17 H17 0.9300 . ?
C18 H18 0.9300 . ?
C19 C24 1.435(6) . ?
C19 C20 1.447(6) . ?
C20 C21 1.423(6) . ?
C21 C22 1.355(6) . ?
C21 H21 0.9300 . ?
C22 C23 1.436(6) . ?
C22 H22 0.9300 . ?
C23 C24 1.359(6) . ?
C23 H23 0.9300 . ?
C24 H24 0.9300 . ?
C25 C30 1.423(6) . ?
C25 C26 1.455(6) . ?
C26 C27 1.408(6) . ?
C27 C28 1.361(6) . ?
C27 H27 0.9300 . ?
C28 C29 1.428(6) . ?
C28 H28 0.9300 . ?
C29 C30 1.359(6) . ?
C29 H29 0.9300 . ?
C30 H30 0.9300 . ?
C31 C36 1.426(6) . ?
C31 C32 1.442(6) . ?
C32 C33 1.421(6) . ?
C33 C34 1.362(6) . ?
C33 H33 0.9300 . ?
C34 C35 1.430(7) . ?
C34 H34 0.9300 . ?
C35 C36 1.364(7) . ?
C35 H35 0.9300 . ?
C36 H36 0.9300 . ?
C37 C42 1.432(6) . ?
C37 C38 1.454(6) . ?
C38 C39 1.418(6) . ?
C39 C40 1.361(6) . ?
C39 H39 0.9300 . ?
C40 C41 1.438(6) . ?
C40 H40 0.9300 . ?
C41 C42 1.338(6) . ?
C41 H41 0.9300 . ?
C42 H42 0.9300 . ?
C43 C48 1.420(6) . ?
C43 C44 1.445(6) . ?
C44 C45 1.427(6) . ?
C45 C46 1.359(6) . ?
C45 H45 0.9300 . ?
C46 C47 1.428(7) . ?
C46 H46 0.9300 . ?
C47 C48 1.371(6) . ?
C47 H47 0.9300 . ?
C48 H48 0.9300 . ?
Se9 N18 1.785(4) . ?
Se9 N17 1.791(4) . ?
Se9 N19 2.899(4) . ?
N17 C49 1.331(6) . ?
N17 Se10 2.903(4) . ?
N18 C50 1.330(6) . ?
C49 C54 1.429(7) . ?
C49 C50 1.443(7) . ?
C50 C51 1.436(7) . ?
C51 C52 1.383(8) . ?
C51 H51 0.9300 . ?
C52 C53 1.398(7) . ?
C52 H52 0.9300 . ?
C53 C54 1.357(6) . ?
C53 H53 0.9300 . ?
C54 H54 0.9300 . ?
Se10 N20 1.789(5) . ?
Se10 N19 1.797(4) . ?
N19 C55 1.347(6) . ?
N20 C56 1.318(6) . ?
C55 C60 1.425(7) . ?
C55 C56 1.451(7) . ?
C56 C57 1.432(7) . ?
C57 C58 1.349(8) . ?
C57 H57 0.9300 . ?
C58 C59 1.431(7) . ?
C58 H58 0.9300 . ?
C59 C60 1.348(6) . ?
C59 H59 0.9300 . ?
C60 H60 0.9300 . ?
N21 O3 1.237(5) . ?
N21 O2 1.247(5) . ?
N21 O1 1.258(5) . ?
N22 O5 1.235(5) . ?
N22 O6 1.250(5) . ?
N22 O4 1.257(5) . ?
N23 O9 1.240(5) . ?
N23 O8 1.249(5) . ?
N23 O7 1.269(5) . ?
N24 O11 1.236(5) . ?
N24 O12 1.241(5) . ?
N24 O10 1.270(5) . ?
